data_1514622
loop_
_publ_author_name
'Lalrempuia, Ralte'
'Stasch, Andreas'
'Jones, Cameron'

_publ_section_title
;
 The reductive disproportionation of CO2 using a magnesium(i) complex:
 analogies with low valent f-block chemistry
;
_journal_issue 12
_journal_name_full 'Chemical Science'
_journal_page_first 4383
_journal_paper_doi 10.1039/c3sc52242c
_journal_volume 4
_journal_year 2013
_chemical_formula_sum 'C58 H84 Mg2 N4 O2'
_chemical_formula_weight 917.91
_chemical_name_systematic
; 
 ? 
;
_space_group_IT_number 15
_symmetry_cell_setting monoclinic
_symmetry_space_group_name_Hall '-C 2yc'
_symmetry_space_group_name_H-M 'C 1 2/c 1'
_atom_sites_solution_hydrogens geom
_atom_sites_solution_primary direct
_atom_sites_solution_secondary difmap
_audit_creation_method SHELXL-97
_cell_angle_alpha 90.00
_cell_angle_beta 90.65(3)
_cell_angle_gamma 90.00
_cell_formula_units_Z 4
_cell_length_a 22.886(5)
_cell_length_b 14.823(3)
_cell_length_c 16.196(3)
_cell_measurement_temperature 123(2)
_cell_volume 5494.0(19)
_computing_structure_refinement 'SHELXL-97 (Sheldrick, 1997)'
_computing_structure_solution 'SHELXS-97 (Sheldrick, 1990)'
_diffrn_ambient_temperature 123(2)
_diffrn_measured_fraction_theta_full 0.985
_diffrn_measured_fraction_theta_max 0.985
_diffrn_measurement_device_type 'Bruker Apex'
_diffrn_radiation_monochromator graphite
_diffrn_radiation_source 'fine-focus sealed tube'
_diffrn_radiation_type MoK\a
_diffrn_radiation_wavelength 0.71073
_diffrn_reflns_av_R_equivalents 0.1005
_diffrn_reflns_av_sigmaI/netI 0.1360
_diffrn_reflns_limit_h_max 27
_diffrn_reflns_limit_h_min -27
_diffrn_reflns_limit_k_max 17
_diffrn_reflns_limit_k_min -17
_diffrn_reflns_limit_l_max 19
_diffrn_reflns_limit_l_min -19
_diffrn_reflns_number 8993
_diffrn_reflns_theta_full 24.96
_diffrn_reflns_theta_max 24.96
_diffrn_reflns_theta_min 2.99
_exptl_absorpt_coefficient_mu 0.087
_exptl_absorpt_correction_T_max 0.993
_exptl_absorpt_correction_T_min 0.990
_exptl_absorpt_correction_type multi-scan
_exptl_absorpt_process_details 'Sortav (Blessing, 1995)'
_exptl_crystal_colour colorless
_exptl_crystal_density_diffrn 1.110
_exptl_crystal_density_method 'not measured'
_exptl_crystal_description block
_exptl_crystal_F_000 2000
_exptl_crystal_size_max 0.08
_exptl_crystal_size_mid 0.08
_exptl_crystal_size_min 0.08
_refine_diff_density_max 0.290
_refine_diff_density_min -0.290
_refine_diff_density_rms 0.062
_refine_ls_extinction_method none
_refine_ls_goodness_of_fit_ref 0.957
_refine_ls_hydrogen_treatment mixed
_refine_ls_matrix_type full
_refine_ls_number_parameters 312
_refine_ls_number_reflns 4748
_refine_ls_number_restraints 0
_refine_ls_restrained_S_all 0.957
_refine_ls_R_factor_all 0.1761
_refine_ls_R_factor_gt 0.0775
_refine_ls_shift/su_max 0.001
_refine_ls_shift/su_mean 0.000
_refine_ls_structure_factor_coef Fsqd
_refine_ls_weighting_details 'calc w=1/[\s^2^(Fo^2^)+(0.1227P)^2^+0.0000P] where P=(Fo^2^+2Fc^2^)/3'
_refine_ls_weighting_scheme calc
_refine_ls_wR_factor_gt 0.1822
_refine_ls_wR_factor_ref 0.2258
_reflns_number_gt 2295
_reflns_number_total 4748
_reflns_threshold_expression >2sigma(I)
_cod_data_source_file c3sc52242c.txt
_cod_data_source_block compound2S
_cod_original_cell_volume 5493.9(19)
_cod_original_sg_symbol_H-M C2/c
_cod_database_code 1514622

loop_
_symmetry_equiv_pos_as_xyz
'x, y, z'
'-x, y, -z+1/2'
'x+1/2, y+1/2, z'
'-x+1/2, y+1/2, -z+1/2'
'-x, -y, -z'
'x, -y, z-1/2'
'-x+1/2, -y+1/2, -z'
'x+1/2, -y+1/2, z-1/2'

loop_
_atom_site_label
_atom_site_type_symbol
_atom_site_fract_x
_atom_site_fract_y
_atom_site_fract_z
_atom_site_U_iso_or_equiv
_atom_site_adp_type
_atom_site_occupancy
_atom_site_symmetry_multiplicity
_atom_site_calc_flag
_atom_site_refinement_flags
Mg1 Mg 0.20159(4) 0.68222(6) 0.00130(7) 0.0348(3) Uani 1 1 d .
N1 N 0.11577(10) 0.67914(16) -0.04353(15) 0.0345(7) Uani 1 1 d .
O1 O 0.23422(9) 0.77907(14) 0.06976(14) 0.0444(6) Uani 1 1 d .
C6 C 0.08273(12) 0.76060(19) -0.0621(2) 0.0358(8) Uani 1 1 d .
N2 N 0.19516(10) 0.55130(16) 0.04778(16) 0.0367(7) Uani 1 1 d .
C18 C 0.23157(14) 0.5172(2) 0.1139(2) 0.0401(9) Uani 1 1 d .
C2 C 0.08842(13) 0.6014(2) -0.0595(2) 0.0385(9) Uani 1 1 d .
C11 C 0.08575(13) 0.7985(2) -0.1416(2) 0.0396(9) Uani 1 1 d .
C7 C 0.04700(13) 0.7981(2) -0.0014(2) 0.0439(9) Uani 1 1 d .
C3 C 0.11061(13) 0.5166(2) -0.0364(2) 0.0406(9) Uani 1 1 d .
H3 H 0.0910 0.4669 -0.0612 0.049 Uiso 1 1 calc R
C23 C 0.28180(14) 0.4667(2) 0.0980(2) 0.0438(9) Uani 1 1 d .
C5 C 0.15887(15) 0.3936(2) 0.0391(2) 0.0514(10) Uani 1 1 d .
H5A H 0.1912 0.3648 0.0100 0.077 Uiso 1 1 calc R
H5B H 0.1220 0.3646 0.0231 0.077 Uiso 1 1 calc R
H5C H 0.1650 0.3874 0.0988 0.077 Uiso 1 1 calc R
C12 C 0.04451(15) 0.7571(2) 0.0853(2) 0.0564(11) Uani 1 1 d .
H12 H 0.0710 0.7035 0.0860 0.068 Uiso 1 1 calc R
C1 C 0.02857(14) 0.6003(2) -0.0998(2) 0.0521(10) Uani 1 1 d .
H1A H 0.0013 0.6353 -0.0664 0.078 Uiso 1 1 calc R
H1B H 0.0147 0.5379 -0.1042 0.078 Uiso 1 1 calc R
H1C H 0.0308 0.6268 -0.1551 0.078 Uiso 1 1 calc R
C15 C 0.12097(14) 0.7565(2) -0.2096(2) 0.0475(10) Uani 1 1 d .
H15 H 0.1358 0.6971 -0.1890 0.057 Uiso 1 1 calc R
C19 C 0.21355(14) 0.5342(2) 0.1956(2) 0.0458(10) Uani 1 1 d .
C4 C 0.15643(13) 0.4930(2) 0.0165(2) 0.0384(9) Uani 1 1 d .
C8 C 0.01385(15) 0.8731(2) -0.0212(2) 0.0527(10) Uani 1 1 d .
H8 H -0.0111 0.8983 0.0192 0.063 Uiso 1 1 calc R
C22 C 0.31289(16) 0.4315(2) 0.1645(2) 0.0582(11) Uani 1 1 d .
H22 H 0.3475 0.3979 0.1547 0.070 Uiso 1 1 calc R
C10 C 0.05245(15) 0.8757(2) -0.1571(2) 0.0537(10) Uani 1 1 d .
H10 H 0.0548 0.9040 -0.2096 0.064 Uiso 1 1 calc R
C24 C 0.15966(15) 0.5911(2) 0.2129(2) 0.0528(10) Uani 1 1 d .
H24 H 0.1534 0.6320 0.1645 0.063 Uiso 1 1 calc R
C20 C 0.24539(17) 0.4944(2) 0.2600(3) 0.0610(12) Uani 1 1 d .
H20 H 0.2329 0.5020 0.3153 0.073 Uiso 1 1 calc R
C27 C 0.30199(14) 0.4491(2) 0.0105(2) 0.0496(10) Uani 1 1 d .
H27 H 0.2681 0.4615 -0.0274 0.060 Uiso 1 1 calc R
C28 C 0.35080(17) 0.5120(3) -0.0135(3) 0.0707(13) Uani 1 1 d .
H28A H 0.3368 0.5744 -0.0118 0.106 Uiso 1 1 calc R
H28B H 0.3636 0.4975 -0.0695 0.106 Uiso 1 1 calc R
H28C H 0.3837 0.5047 0.0252 0.106 Uiso 1 1 calc R
C9 C 0.01606(16) 0.9121(2) -0.0981(3) 0.0582(11) Uani 1 1 d .
H9 H -0.0072 0.9635 -0.1106 0.070 Uiso 1 1 calc R
C21 C 0.29466(17) 0.4441(3) 0.2444(3) 0.0663(12) Uani 1 1 d .
H21 H 0.3161 0.4181 0.2890 0.080 Uiso 1 1 calc R
C26 C 0.16616(17) 0.6506(3) 0.2897(3) 0.0727(13) Uani 1 1 d .
H26A H 0.1327 0.6917 0.2930 0.109 Uiso 1 1 calc R
H26B H 0.2023 0.6857 0.2862 0.109 Uiso 1 1 calc R
H26C H 0.1676 0.6124 0.3391 0.109 Uiso 1 1 calc R
C16 C 0.08494(17) 0.7388(3) -0.2864(3) 0.0771(14) Uani 1 1 d .
H16A H 0.0515 0.7005 -0.2725 0.116 Uiso 1 1 calc R
H16B H 0.1090 0.7081 -0.3274 0.116 Uiso 1 1 calc R
H16C H 0.0708 0.7962 -0.3091 0.116 Uiso 1 1 calc R
C29 C 0.3211(2) 0.3514(3) -0.0040(3) 0.0801(14) Uani 1 1 d .
H29A H 0.3585 0.3405 0.0245 0.120 Uiso 1 1 calc R
H29B H 0.3257 0.3410 -0.0633 0.120 Uiso 1 1 calc R
H29C H 0.2914 0.3103 0.0176 0.120 Uiso 1 1 calc R
C17 C 0.17334(17) 0.8132(3) -0.2312(3) 0.0845(15) Uani 1 1 d .
H17A H 0.1602 0.8722 -0.2516 0.127 Uiso 1 1 calc R
H17B H 0.1959 0.7827 -0.2741 0.127 Uiso 1 1 calc R
H17C H 0.1980 0.8216 -0.1819 0.127 Uiso 1 1 calc R
C13 C 0.0658(2) 0.8202(4) 0.1505(3) 0.1081(19) Uani 1 1 d .
H13A H 0.0382 0.8704 0.1557 0.162 Uiso 1 1 calc R
H13B H 0.1042 0.8437 0.1354 0.162 Uiso 1 1 calc R
H13C H 0.0689 0.7881 0.2033 0.162 Uiso 1 1 calc R
C14 C -0.0160(2) 0.7240(4) 0.1058(3) 0.131(2) Uani 1 1 d .
H14A H -0.0153 0.6957 0.1605 0.196 Uiso 1 1 calc R
H14B H -0.0287 0.6797 0.0644 0.196 Uiso 1 1 calc R
H14C H -0.0432 0.7750 0.1059 0.196 Uiso 1 1 calc R
C25 C 0.10558(17) 0.5324(3) 0.2206(3) 0.0778(14) Uani 1 1 d .
H25A H 0.1000 0.4975 0.1697 0.117 Uiso 1 1 calc R
H25B H 0.0713 0.5707 0.2295 0.117 Uiso 1 1 calc R
H25C H 0.1106 0.4911 0.2674 0.117 Uiso 1 1 calc R
H1 H 0.2222(9) 0.8017(14) 0.1180(13) 0.000(6) Uiso 1 1 d .

loop_
_atom_site_aniso_label
_atom_site_aniso_U_11
_atom_site_aniso_U_22
_atom_site_aniso_U_33
_atom_site_aniso_U_23
_atom_site_aniso_U_13
_atom_site_aniso_U_12
Mg1 0.0311(5) 0.0312(5) 0.0421(7) 0.0011(5) 0.0001(5) -0.0014(4)
N1 0.0320(13) 0.0310(13) 0.0403(16) 0.0002(12) -0.0046(12) -0.0026(11)
O1 0.0430(12) 0.0442(13) 0.0462(15) -0.0080(11) 0.0083(11) -0.0080(10)
C6 0.0272(16) 0.0325(17) 0.048(2) -0.0010(16) -0.0053(15) -0.0051(14)
N2 0.0327(13) 0.0356(14) 0.0418(16) 0.0025(13) -0.0005(12) -0.0039(12)
C18 0.0428(18) 0.0318(16) 0.046(2) 0.0080(16) -0.0065(17) -0.0043(15)
C2 0.0341(17) 0.0431(19) 0.038(2) -0.0013(16) -0.0028(15) -0.0034(15)
C11 0.0364(17) 0.0343(17) 0.048(2) -0.0025(17) -0.0106(16) -0.0021(14)
C7 0.0341(18) 0.0407(19) 0.057(2) -0.0076(18) -0.0033(17) 0.0004(15)
C3 0.0433(19) 0.0296(16) 0.049(2) -0.0069(16) 0.0009(17) -0.0061(15)
C23 0.0386(18) 0.0362(18) 0.057(2) -0.0024(17) -0.0016(17) 0.0002(15)
C5 0.056(2) 0.0328(18) 0.066(3) 0.0058(18) -0.010(2) -0.0086(16)
C12 0.051(2) 0.059(2) 0.059(3) -0.004(2) 0.0141(19) 0.0108(18)
C1 0.0420(19) 0.044(2) 0.069(3) -0.0038(19) -0.0097(19) -0.0059(16)
C15 0.051(2) 0.047(2) 0.044(2) 0.0066(17) -0.0047(18) 0.0029(17)
C19 0.046(2) 0.0424(19) 0.049(2) 0.0074(17) 0.0003(18) -0.0058(16)
C4 0.0354(18) 0.0338(17) 0.046(2) 0.0006(16) 0.0008(16) -0.0020(14)
C8 0.043(2) 0.053(2) 0.062(3) -0.012(2) -0.0080(18) 0.0098(17)
C22 0.059(2) 0.047(2) 0.068(3) -0.001(2) -0.016(2) 0.0086(18)
C10 0.062(2) 0.0389(19) 0.060(3) -0.0009(18) -0.017(2) 0.0057(17)
C24 0.055(2) 0.056(2) 0.048(2) 0.0038(19) 0.0038(19) 0.0006(18)
C20 0.071(3) 0.064(2) 0.048(2) 0.015(2) -0.007(2) -0.008(2)
C27 0.0435(19) 0.0395(18) 0.066(3) -0.0018(19) -0.0045(18) 0.0056(16)
C28 0.069(3) 0.065(3) 0.078(3) -0.003(2) 0.009(2) -0.010(2)
C9 0.066(2) 0.0386(19) 0.069(3) -0.012(2) -0.026(2) 0.0109(18)
C21 0.070(3) 0.061(2) 0.067(3) 0.012(2) -0.028(2) 0.005(2)
C26 0.066(3) 0.070(3) 0.082(3) -0.019(2) 0.013(2) -0.004(2)
C16 0.057(2) 0.111(3) 0.063(3) -0.036(3) -0.009(2) 0.004(2)
C29 0.087(3) 0.053(2) 0.100(4) -0.011(2) 0.010(3) 0.012(2)
C17 0.061(3) 0.104(3) 0.088(3) -0.018(3) 0.001(2) -0.021(2)
C13 0.143(4) 0.125(4) 0.056(3) 0.020(3) -0.032(3) -0.064(3)
C14 0.121(4) 0.182(5) 0.089(4) 0.003(4) 0.010(3) -0.095(4)
C25 0.054(2) 0.093(3) 0.087(3) -0.021(3) 0.008(2) -0.010(2)

loop_
_atom_type_symbol
_atom_type_description
_atom_type_scat_dispersion_real
_atom_type_scat_dispersion_imag
_atom_type_scat_source
C C 0.0033 0.0016 'International Tables Vol C Tables 4.2.6.8 and 6.1.1.4'
H H 0.0000 0.0000 'International Tables Vol C Tables 4.2.6.8 and 6.1.1.4'
N N 0.0061 0.0033 'International Tables Vol C Tables 4.2.6.8 and 6.1.1.4'
O O 0.0106 0.0060 'International Tables Vol C Tables 4.2.6.8 and 6.1.1.4'
Mg Mg 0.0486 0.0363 'International Tables Vol C Tables 4.2.6.8 and 6.1.1.4'

loop_
_geom_angle_atom_site_label_1
_geom_angle_atom_site_label_2
_geom_angle_atom_site_label_3
_geom_angle
_geom_angle_site_symmetry_1
_geom_angle_site_symmetry_3
O1 Mg1 O1 80.47(11) . 7_565
O1 Mg1 N1 124.39(10) . .
O1 Mg1 N1 120.69(11) 7_565 .
O1 Mg1 N2 120.38(11) . .
O1 Mg1 N2 122.66(10) 7_565 .
N1 Mg1 N2 92.02(10) . .
C2 N1 C6 115.8(2) . .
C2 N1 Mg1 121.6(2) . .
C6 N1 Mg1 122.60(17) . .
Mg1 O1 Mg1 99.53(11) . 7_565
C7 C6 C11 121.2(3) . .
C7 C6 N1 119.5(3) . .
C11 C6 N1 119.3(3) . .
C4 N2 C18 115.6(2) . .
C4 N2 Mg1 121.0(2) . .
C18 N2 Mg1 123.48(19) . .
C23 C18 C19 121.2(3) . .
C23 C18 N2 121.4(3) . .
C19 C18 N2 117.4(3) . .
N1 C2 C3 123.6(3) . .
N1 C2 C1 121.0(3) . .
C3 C2 C1 115.3(3) . .
C10 C11 C6 117.4(3) . .
C10 C11 C15 120.2(3) . .
C6 C11 C15 122.4(3) . .
C8 C7 C6 118.7(3) . .
C8 C7 C12 120.4(3) . .
C6 C7 C12 120.9(3) . .
C4 C3 C2 131.0(3) . .
C22 C23 C18 118.3(3) . .
C22 C23 C27 120.1(3) . .
C18 C23 C27 121.6(3) . .
C13 C12 C14 110.0(4) . .
C13 C12 C7 112.7(3) . .
C14 C12 C7 112.0(3) . .
C11 C15 C16 112.5(3) . .
C11 C15 C17 111.9(3) . .
C16 C15 C17 109.6(3) . .
C20 C19 C18 117.9(3) . .
C20 C19 C24 120.9(3) . .
C18 C19 C24 121.2(3) . .
N2 C4 C3 124.4(3) . .
N2 C4 C5 120.9(3) . .
C3 C4 C5 114.7(3) . .
C9 C8 C7 121.6(3) . .
C21 C22 C23 121.3(3) . .
C9 C10 C11 121.8(4) . .
C25 C24 C19 111.0(3) . .
C25 C24 C26 109.6(3) . .
C19 C24 C26 113.4(3) . .
C21 C20 C19 120.9(4) . .
C28 C27 C23 111.6(3) . .
C28 C27 C29 109.3(3) . .
C23 C27 C29 113.3(3) . .
C8 C9 C10 119.4(3) . .
C20 C21 C22 120.2(4) . .

loop_
_geom_bond_atom_site_label_1
_geom_bond_atom_site_label_2
_geom_bond_distance
_geom_bond_site_symmetry_2
Mg1 O1 1.957(2) .
Mg1 O1 1.962(2) 7_565
Mg1 N1 2.087(3) .
Mg1 N2 2.087(3) .
N1 C2 1.335(4) .
N1 C6 1.454(4) .
O1 Mg1 1.962(2) 7_565
C6 C7 1.400(4) .
C6 C11 1.408(4) .
N2 C4 1.334(4) .
N2 C18 1.441(4) .
C18 C23 1.398(4) .
C18 C19 1.412(5) .
C2 C3 1.405(4) .
C2 C1 1.511(4) .
C11 C10 1.395(4) .
C11 C15 1.507(5) .
C7 C8 1.381(5) .
C7 C12 1.532(5) .
C3 C4 1.391(4) .
C23 C22 1.386(5) .
C23 C27 1.519(5) .
C5 C4 1.519(4) .
C12 C13 1.488(6) .
C12 C14 1.509(6) .
C15 C16 1.507(5) .
C15 C17 1.508(5) .
C19 C20 1.397(5) .
C19 C24 1.523(5) .
C8 C9 1.373(5) .
C22 C21 1.378(5) .
C10 C9 1.385(5) .
C24 C25 1.520(5) .
C24 C26 1.530(5) .
C20 C21 1.377(5) .
C27 C28 1.509(5) .
C27 C29 1.532(5) .
